data_4341443
loop_
_publ_author_name
'Zhang, Zhan'
'Coats, Katherine L.'
'Chen, Zhuqi'
'Hubin, Timothy J.'
'Yin, Guochuan'

_publ_section_title
;
 Influence of Calcium(II) and Chloride on the Oxidative Reactivity of a
 Manganese(II) Complex of a Cross-Bridged Cyclen Ligand
;
_journal_name_full 'Inorganic Chemistry'
_journal_page_first 141106145049000
_journal_paper_doi 10.1021/ic501342c
_journal_year 2014
_chemical_formula_sum 'C15 H34 F12 Mn N4 O3 P2'
_chemical_formula_weight 663.34
_chemical_name_systematic
;
 ?
;
_space_group_IT_number 14
_symmetry_cell_setting monoclinic
_symmetry_space_group_name_Hall '-P 2yn'
_symmetry_space_group_name_H-M 'P 1 21/n 1'
_atom_sites_solution_hydrogens geom
_atom_sites_solution_primary direct
_atom_sites_solution_secondary difmap
_audit_creation_method SHELXL-97
_cell_angle_alpha 90.00
_cell_angle_beta 90.29(3)
_cell_angle_gamma 90.00
_cell_formula_units_Z 4
_cell_length_a 13.392(3)
_cell_length_b 10.614(2)
_cell_length_c 19.239(4)
_cell_measurement_reflns_used 9707
_cell_measurement_temperature 293(2)
_cell_measurement_theta_max 27.5087
_cell_measurement_theta_min 3.0423
_cell_volume 2734.6(10)
_computing_cell_refinement 'CrystalClear (Rigaku Inc., 2007)'
_computing_data_collection 'CrystalClear (Rigaku Inc., 2007)'
_computing_data_reduction 'CrystalClear (Rigaku Inc., 2007)'
_computing_structure_refinement 'SHELXL-97 (Sheldrick, 2008)'
_computing_structure_solution 'SIR92 (Giacovazzo et al., 1994)'
_diffrn_ambient_temperature 293(2)
_diffrn_detector_area_resol_mean 28.5714
_diffrn_measured_fraction_theta_full 0.988
_diffrn_measured_fraction_theta_max 0.988
_diffrn_measurement_device_type 'Saturn724+ (2x2 bin mode)'
_diffrn_measurement_method dtprofit.ref
_diffrn_radiation_monochromator 'Graphite Monochromator'
_diffrn_radiation_source 'Sealed Tube'
_diffrn_radiation_type MoK\a
_diffrn_radiation_wavelength 0.71073
_diffrn_reflns_av_R_equivalents 0.0382
_diffrn_reflns_av_sigmaI/netI 0.0678
_diffrn_reflns_limit_h_max 17
_diffrn_reflns_limit_h_min -17
_diffrn_reflns_limit_k_max 13
_diffrn_reflns_limit_k_min -10
_diffrn_reflns_limit_l_max 24
_diffrn_reflns_limit_l_min -18
_diffrn_reflns_number 12688
_diffrn_reflns_theta_full 27.46
_diffrn_reflns_theta_max 27.46
_diffrn_reflns_theta_min 3.23
_exptl_absorpt_coefficient_mu 0.706
_exptl_absorpt_correction_T_max 1.0000
_exptl_absorpt_correction_T_min 0.7685
_exptl_absorpt_correction_type multi-scan
_exptl_crystal_colour black
_exptl_crystal_density_diffrn 1.611
_exptl_crystal_density_method 'not measured'
_exptl_crystal_description block
_exptl_crystal_F_000 1356
_exptl_crystal_size_max 0.66
_exptl_crystal_size_mid 0.50
_exptl_crystal_size_min 0.40
_refine_diff_density_max 0.397
_refine_diff_density_min -0.271
_refine_diff_density_rms 0.065
_refine_ls_extinction_method none
_refine_ls_goodness_of_fit_ref 1.119
_refine_ls_hydrogen_treatment mixed
_refine_ls_matrix_type full
_refine_ls_number_parameters 454
_refine_ls_number_reflns 6176
_refine_ls_number_restraints 675
_refine_ls_restrained_S_all 1.192
_refine_ls_R_factor_all 0.1274
_refine_ls_R_factor_gt 0.0782
_refine_ls_shift/su_max 0.000
_refine_ls_shift/su_mean 0.000
_refine_ls_structure_factor_coef Fsqd
_refine_ls_weighting_details 'calc w=1/[\s^2^(Fo^2^)+(0.0637P)^2^+1.7678P] where P=(Fo^2^+2Fc^2^)/3'
_refine_ls_weighting_scheme calc
_refine_ls_wR_factor_gt 0.1587
_refine_ls_wR_factor_ref 0.1837
_reflns_number_gt 4022
_reflns_number_total 6176
_reflns_threshold_expression >2\s(I)
_cod_data_source_file ic501342c_si_002.cif
_cod_data_source_block s130918c
_cod_depositor_comments
;
The following automatic conversions were performed:

'_symmetry_cell_setting' value 'Monoclinic' changed to 'monoclinic'
according to
/home/saulius/struct/COD-crude-data--automatic-downloads/rss-feeds/ACS/lib/dictionaries/cif_core.dic
dictionary named 'cif_core.dic' version 2.4.2 from
2011-04-26.

'_exptl_absorpt_correction_type' value 'Multi-scan'
changed to 'multi-scan' according to
/home/saulius/struct/COD-crude-data--automatic-downloads/rss-feeds/ACS/lib/dictionaries/cif_core.dic
dictionary named 'cif_core.dic' version 2.4.2 from 2011-04-26.

Automatic conversion script
Id: cif_fix_values 2827 2014-09-09 07:05:25Z andrius 
;
_cod_original_cell_volume 2734.7(9)
_cod_original_sg_symbol_H-M 'P 21/n'
_cod_database_code 4341443

loop_
_symmetry_equiv_pos_as_xyz
'x, y, z'
'-x+1/2, y+1/2, -z+1/2'
'-x, -y, -z'
'x-1/2, -y-1/2, z-1/2'

loop_
_atom_site_label
_atom_site_type_symbol
_atom_site_fract_x
_atom_site_fract_y
_atom_site_fract_z
_atom_site_U_iso_or_equiv
_atom_site_adp_type
_atom_site_occupancy
_atom_site_symmetry_multiplicity
_atom_site_calc_flag
_atom_site_refinement_flags
_atom_site_disorder_assembly
_atom_site_disorder_group
N1 N 0.8212(3) 0.4353(4) 0.6015(2) 0.0630(11) Uani 1 1 d . . .
C2 C 0.8241(5) 0.3036(5) 0.5727(4) 0.098(2) Uani 1 1 d . . .
H2A H 0.8602 0.2498 0.6041 0.147 Uiso 1 1 calc R . .
H2B H 0.8569 0.3042 0.5284 0.147 Uiso 1 1 calc R . .
H2C H 0.7572 0.2726 0.5671 0.147 Uiso 1 1 calc R . .
C3 C 0.7574(5) 0.4339(6) 0.6663(3) 0.0787(17) Uani 1 1 d . . .
H3A H 0.7548 0.3490 0.6849 0.094 Uiso 1 1 calc R . .
H3B H 0.7871 0.4881 0.7013 0.094 Uiso 1 1 calc R . .
C4 C 0.6543(4) 0.4780(5) 0.6502(3) 0.0665(14) Uani 1 1 d . . .
H4A H 0.6175 0.4910 0.6929 0.080 Uiso 1 1 calc R . .
H4B H 0.6193 0.4153 0.6227 0.080 Uiso 1 1 calc R . .
N5 N 0.6613(3) 0.5992(4) 0.61052(19) 0.0511(9) Uani 1 1 d . . .
C6 C 0.5652(4) 0.6344(6) 0.5760(3) 0.0763(16) Uani 1 1 d . . .
H6A H 0.5227 0.6775 0.6091 0.092 Uiso 1 1 calc R . .
H6B H 0.5309 0.5588 0.5607 0.092 Uiso 1 1 calc R . .
C7 C 0.5841(4) 0.7197(6) 0.5139(3) 0.090(2) Uani 1 1 d . . .
H7A H 0.5700 0.8061 0.5269 0.108 Uiso 1 1 calc R . .
H7B H 0.5387 0.6968 0.4766 0.108 Uiso 1 1 calc R . .
N8 N 0.6913(3) 0.7114(4) 0.4875(2) 0.0698(12) Uani 1 1 d . . .
C9 C 0.6905(5) 0.6994(7) 0.4099(3) 0.108(2) Uani 1 1 d . . .
H9A H 0.6516 0.7664 0.3901 0.162 Uiso 1 1 calc R . .
H9B H 0.6618 0.6198 0.3970 0.162 Uiso 1 1 calc R . .
H9C H 0.7577 0.7042 0.3929 0.162 Uiso 1 1 calc R . .
C10 C 0.7528(6) 0.8254(6) 0.5081(4) 0.102(2) Uani 1 1 d . . .
H10A H 0.7551 0.8847 0.4698 0.122 Uiso 1 1 calc R . .
H10B H 0.7221 0.8672 0.5474 0.122 Uiso 1 1 calc R . .
C11 C 0.8566(5) 0.7851(6) 0.5270(3) 0.089(2) Uani 1 1 d . . .
H11A H 0.8913 0.7552 0.4861 0.107 Uiso 1 1 calc R . .
H11B H 0.8936 0.8556 0.5463 0.107 Uiso 1 1 calc R . .
N12 N 0.8491(3) 0.6824(4) 0.5793(2) 0.0610(11) Uani 1 1 d . . .
C13 C 0.9447(4) 0.6128(7) 0.5883(3) 0.0823(18) Uani 1 1 d . . .
H13A H 0.9878 0.6584 0.6202 0.099 Uiso 1 1 calc R . .
H13B H 0.9786 0.6071 0.5439 0.099 Uiso 1 1 calc R . .
C14 C 0.9256(4) 0.4816(7) 0.6162(3) 0.091(2) Uani 1 1 d . . .
H14A H 0.9730 0.4237 0.5955 0.110 Uiso 1 1 calc R . .
H14B H 0.9370 0.4815 0.6660 0.110 Uiso 1 1 calc R . .
C15 C 0.6988(4) 0.7053(5) 0.6547(3) 0.0711(15) Uani 1 1 d . . .
H15A H 0.6832 0.6880 0.7030 0.085 Uiso 1 1 calc R . .
H15B H 0.6646 0.7823 0.6415 0.085 Uiso 1 1 calc R . .
C16 C 0.8095(5) 0.7243(6) 0.6477(3) 0.0811(18) Uani 1 1 d . . .
H16A H 0.8246 0.8130 0.6540 0.097 Uiso 1 1 calc R . .
H16B H 0.8433 0.6780 0.6844 0.097 Uiso 1 1 calc R . .
O1 O 0.6624(2) 0.4503(3) 0.49808(18) 0.0665(9) Uani 1 1 d D . .
H1O H 0.685(3) 0.411(4) 0.465(2) 0.080 Uiso 1 1 d D . .
O2 O 0.8490(3) 0.5298(4) 0.46659(17) 0.0630(9) Uani 1 1 d D . .
H2O H 0.830(4) 0.482(4) 0.437(2) 0.076 Uiso 1 1 d D . .
Mn1 Mn 0.75579(4) 0.55619(6) 0.53201(3) 0.0428(2) Uani 1 1 d D . .
P1 P 0.96845(11) 0.94438(17) 0.33105(9) 0.0778(5) Uani 1 1 d DU . .
F1 F 0.9970(7) 0.9293(11) 0.4093(4) 0.136(4) Uani 0.631(13) 1 d PDU A 1
F2 F 0.9436(8) 0.9576(14) 0.2530(4) 0.170(5) Uani 0.631(13) 1 d PDU A 1
F3 F 0.8548(5) 0.9444(11) 0.3467(6) 0.140(4) Uani 0.631(13) 1 d PDU A 1
F4 F 1.0825(5) 0.9410(15) 0.3156(5) 0.160(5) Uani 0.631(13) 1 d PDU A 1
F5 F 0.9632(11) 0.7984(8) 0.3264(7) 0.188(5) Uani 0.631(13) 1 d PDU A 1
F6 F 0.9722(10) 1.0899(7) 0.3392(7) 0.175(5) Uani 0.631(13) 1 d PDU A 1
F1A F 0.8963(16) 1.0240(17) 0.3730(9) 0.175(8) Uani 0.369(13) 1 d PDU A 2
F2A F 1.0427(15) 0.8621(13) 0.2892(8) 0.139(7) Uani 0.369(13) 1 d PDU A 2
F3A F 0.8996(15) 0.9527(16) 0.2677(10) 0.178(9) Uani 0.369(13) 1 d PDU A 2
F4A F 1.0395(15) 0.9388(16) 0.3947(9) 0.181(8) Uani 0.369(13) 1 d PDU A 2
F5A F 0.9204(12) 0.8228(15) 0.3541(9) 0.169(8) Uani 0.369(13) 1 d PDU A 2
F6A F 1.0223(12) 1.0624(13) 0.3064(10) 0.154(7) Uani 0.369(13) 1 d PDU A 2
P2 P 0.57390(12) 0.07998(14) 0.65050(8) 0.0695(4) Uani 1 1 d DU B 2
F7 F 0.5896(10) 0.1682(12) 0.5885(5) 0.122(5) Uani 0.481(11) 1 d PDU B 1
F8 F 0.5565(9) -0.0144(13) 0.7121(5) 0.139(6) Uani 0.481(11) 1 d PDU B 1
F9 F 0.6098(13) 0.1795(10) 0.7003(6) 0.184(8) Uani 0.481(11) 1 d PDU B 1
F10 F 0.5433(8) -0.0311(9) 0.5994(5) 0.113(4) Uani 0.481(11) 1 d PDU B 1
F11 F 0.4636(7) 0.1160(12) 0.6540(8) 0.164(7) Uani 0.481(11) 1 d PDU B 1
F12 F 0.6825(6) 0.0286(10) 0.6433(9) 0.162(6) Uani 0.481(11) 1 d PDU B 1
F7A F 0.5581(10) 0.2165(8) 0.6249(8) 0.166(7) Uani 0.519(11) 1 d PDU B 2
F8A F 0.5891(11) -0.0514(9) 0.6776(8) 0.189(8) Uani 0.519(11) 1 d PDU B 2
F9A F 0.6708(6) 0.1279(13) 0.6880(5) 0.130(5) Uani 0.519(11) 1 d PDU B 2
F10A F 0.4756(9) 0.0455(11) 0.6139(6) 0.154(7) Uani 0.519(11) 1 d PDU B 2
F11A F 0.5168(8) 0.1077(14) 0.7185(6) 0.159(6) Uani 0.519(11) 1 d PDU B 2
F12A F 0.6344(11) 0.0506(15) 0.5862(5) 0.194(7) Uani 0.519(11) 1 d PDU B 2
C17 C 0.7469(5) 0.2770(6) 0.3363(3) 0.0816(17) Uani 1 1 d . C 2
C18 C 0.6768(7) 0.1738(8) 0.3368(7) 0.198(6) Uani 1 1 d . C 2
H18A H 0.6701 0.1426 0.3834 0.296 Uiso 1 1 calc R C 2
H18B H 0.7006 0.1076 0.3072 0.296 Uiso 1 1 calc R C 2
H18C H 0.6131 0.2027 0.3202 0.296 Uiso 1 1 calc R C 2
C19 C 0.8064(6) 0.2933(10) 0.2731(4) 0.148(4) Uani 1 1 d . C 2
H19A H 0.7629 0.3115 0.2346 0.222 Uiso 1 1 calc R C 2
H19B H 0.8429 0.2173 0.2639 0.222 Uiso 1 1 calc R C 2
H19C H 0.8523 0.3618 0.2796 0.222 Uiso 1 1 calc R C 2
O3 O 0.7551(5) 0.3464(5) 0.3830(3) 0.138(2) Uani 1 1 d . C 2

loop_
_atom_site_aniso_label
_atom_site_aniso_U_11
_atom_site_aniso_U_22
_atom_site_aniso_U_33
_atom_site_aniso_U_23
_atom_site_aniso_U_13
_atom_site_aniso_U_12
N1 0.062(2) 0.069(3) 0.058(2) 0.012(2) 0.000(2) 0.014(2)
C2 0.123(6) 0.061(4) 0.110(5) 0.014(4) 0.007(4) 0.031(4)
C3 0.094(4) 0.087(4) 0.055(3) 0.024(3) 0.008(3) 0.004(3)
C4 0.076(4) 0.069(3) 0.054(3) 0.003(3) 0.019(3) -0.011(3)
N5 0.049(2) 0.057(2) 0.047(2) -0.0056(18) 0.0062(17) 0.0001(18)
C6 0.049(3) 0.103(5) 0.077(4) -0.011(3) 0.010(3) 0.026(3)
C7 0.069(4) 0.107(5) 0.093(4) 0.008(4) -0.004(3) 0.048(4)
N8 0.073(3) 0.076(3) 0.061(3) 0.018(2) -0.004(2) 0.023(2)
C9 0.124(6) 0.140(6) 0.059(4) 0.035(4) -0.015(4) 0.048(5)
C10 0.137(7) 0.059(4) 0.109(5) 0.023(4) 0.016(5) 0.004(4)
C11 0.106(5) 0.071(4) 0.090(4) 0.003(3) 0.024(4) -0.036(4)
N12 0.054(2) 0.074(3) 0.055(2) -0.003(2) 0.0068(19) -0.017(2)
C13 0.044(3) 0.124(5) 0.079(4) -0.009(4) -0.015(3) -0.010(3)
C14 0.061(3) 0.133(6) 0.080(4) 0.009(4) -0.017(3) 0.023(4)
C15 0.082(4) 0.071(3) 0.061(3) -0.027(3) 0.021(3) -0.003(3)
C16 0.100(4) 0.090(4) 0.054(3) -0.019(3) 0.009(3) -0.033(4)
O1 0.0521(19) 0.084(3) 0.063(2) -0.0250(19) -0.0005(16) -0.0055(18)
O2 0.0518(19) 0.087(3) 0.0500(19) -0.0123(17) 0.0083(16) 0.0093(18)
Mn1 0.0376(3) 0.0516(4) 0.0393(3) -0.0005(3) 0.0000(2) 0.0052(3)
P1 0.0614(9) 0.0892(11) 0.0828(10) 0.0163(9) 0.0033(8) -0.0045(8)
F1 0.115(6) 0.223(10) 0.072(4) 0.036(5) 0.016(4) -0.006(7)
F2 0.121(7) 0.305(13) 0.083(4) 0.054(6) -0.021(4) -0.035(8)
F3 0.060(3) 0.165(9) 0.196(9) 0.029(8) 0.019(4) -0.004(4)
F4 0.062(4) 0.294(14) 0.124(7) 0.050(9) 0.014(4) 0.012(5)
F5 0.211(12) 0.092(5) 0.260(14) -0.012(6) -0.050(11) 0.035(5)
F6 0.168(11) 0.085(4) 0.271(14) 0.025(6) -0.074(10) -0.020(5)
F1A 0.145(15) 0.169(15) 0.210(15) 0.019(12) 0.071(12) 0.077(12)
F2A 0.175(15) 0.127(11) 0.117(11) -0.009(8) 0.083(10) 0.016(9)
F3A 0.187(18) 0.154(14) 0.192(14) 0.038(11) -0.113(14) -0.041(11)
F4A 0.210(17) 0.174(14) 0.157(12) -0.065(10) -0.098(13) 0.104(12)
F5A 0.193(16) 0.124(10) 0.192(15) 0.065(11) 0.092(11) -0.041(11)
F6A 0.147(14) 0.112(9) 0.203(15) -0.003(10) 0.045(11) -0.069(10)
P2 0.0839(10) 0.0606(9) 0.0639(9) -0.0005(7) -0.0145(8) 0.0115(8)
F7 0.166(11) 0.124(12) 0.076(6) 0.039(7) -0.032(7) -0.034(10)
F8 0.130(10) 0.199(16) 0.087(8) 0.074(9) -0.037(7) -0.046(10)
F9 0.36(2) 0.096(7) 0.102(8) -0.049(6) -0.036(14) -0.032(13)
F10 0.119(8) 0.095(7) 0.125(8) -0.054(6) -0.010(7) 0.003(6)
F11 0.102(9) 0.189(14) 0.200(16) -0.009(11) 0.007(9) 0.087(10)
F12 0.072(6) 0.129(9) 0.286(19) -0.040(11) -0.042(9) 0.025(6)
F7A 0.186(13) 0.057(5) 0.255(17) 0.046(8) -0.130(12) -0.028(6)
F8A 0.273(17) 0.069(6) 0.227(17) 0.039(8) 0.037(14) 0.076(8)
F9A 0.073(5) 0.236(17) 0.081(6) 0.027(8) -0.024(4) -0.015(7)
F10A 0.167(13) 0.133(11) 0.160(12) 0.042(9) -0.094(10) -0.088(10)
F11A 0.122(9) 0.226(15) 0.129(9) -0.034(10) 0.046(7) 0.037(9)
F12A 0.215(16) 0.259(18) 0.109(9) -0.050(11) 0.042(9) 0.041(15)
C17 0.076(4) 0.086(4) 0.083(4) -0.028(4) 0.002(3) 0.003(3)
C18 0.109(7) 0.100(6) 0.384(18) -0.049(9) 0.017(9) -0.008(5)
C19 0.135(7) 0.239(11) 0.069(5) -0.010(6) 0.010(5) 0.059(7)
O3 0.180(5) 0.142(5) 0.093(3) -0.064(3) 0.025(4) -0.021(4)

loop_
_atom_type_symbol
_atom_type_description
_atom_type_scat_dispersion_real
_atom_type_scat_dispersion_imag
_atom_type_scat_source
C C 0.0033 0.0016 'International Tables Vol C Tables 4.2.6.8 and 6.1.1.4'
H H 0.0000 0.0000 'International Tables Vol C Tables 4.2.6.8 and 6.1.1.4'
N N 0.0061 0.0033 'International Tables Vol C Tables 4.2.6.8 and 6.1.1.4'
O O 0.0106 0.0060 'International Tables Vol C Tables 4.2.6.8 and 6.1.1.4'
P P 0.1023 0.0942 'International Tables Vol C Tables 4.2.6.8 and 6.1.1.4'
F F 0.0171 0.0103 'International Tables Vol C Tables 4.2.6.8 and 6.1.1.4'
Mn Mn 0.3368 0.7283 'International Tables Vol C Tables 4.2.6.8 and 6.1.1.4'

loop_
_geom_angle_atom_site_label_1
_geom_angle_atom_site_label_2
_geom_angle_atom_site_label_3
_geom_angle
C2 N1 C14 110.2(5)
C2 N1 C3 108.1(4)
C14 N1 C3 112.1(5)
C2 N1 Mn1 110.7(4)
C14 N1 Mn1 108.1(4)
C3 N1 Mn1 107.6(3)
N1 C2 H2A 109.5
N1 C2 H2B 109.5
H2A C2 H2B 109.5
N1 C2 H2C 109.5
H2A C2 H2C 109.5
H2B C2 H2C 109.5
C4 C3 N1 110.6(4)
C4 C3 H3A 109.5
N1 C3 H3A 109.5
C4 C3 H3B 109.5
N1 C3 H3B 109.5
H3A C3 H3B 108.1
C3 C4 N5 108.4(4)
C3 C4 H4A 110.0
N5 C4 H4A 110.0
C3 C4 H4B 110.0
N5 C4 H4B 110.0
H4A C4 H4B 108.4
C6 N5 C15 110.5(4)
C6 N5 C4 112.6(4)
C15 N5 C4 112.2(4)
C6 N5 Mn1 105.4(3)
C15 N5 Mn1 112.6(3)
C4 N5 Mn1 103.1(3)
N5 C6 C7 110.6(4)
N5 C6 H6A 109.5
C7 C6 H6A 109.5
N5 C6 H6B 109.5
C7 C6 H6B 109.5
H6A C6 H6B 108.1
C6 C7 N8 112.8(4)
C6 C7 H7A 109.0
N8 C7 H7A 109.0
C6 C7 H7B 109.0
N8 C7 H7B 109.0
H7A C7 H7B 107.8
C9 N8 C10 109.3(5)
C9 N8 C7 109.6(5)
C10 N8 C7 112.2(5)
C9 N8 Mn1 110.5(4)
C10 N8 Mn1 107.8(4)
C7 N8 Mn1 107.6(3)
N8 C9 H9A 109.5
N8 C9 H9B 109.5
H9A C9 H9B 109.5
N8 C9 H9C 109.5
H9A C9 H9C 109.5
H9B C9 H9C 109.5
C11 C10 N8 109.8(5)
C11 C10 H10A 109.7
N8 C10 H10A 109.7
C11 C10 H10B 109.7
N8 C10 H10B 109.7
H10A C10 H10B 108.2
N12 C11 C10 107.9(5)
N12 C11 H11A 110.1
C10 C11 H11A 110.1
N12 C11 H11B 110.1
C10 C11 H11B 110.1
H11A C11 H11B 108.4
C11 N12 C13 112.4(4)
C11 N12 C16 113.8(4)
C13 N12 C16 110.8(4)
C11 N12 Mn1 102.9(3)
C13 N12 Mn1 104.5(3)
C16 N12 Mn1 111.7(3)
N12 C13 C14 110.5(4)
N12 C13 H13A 109.5
C14 C13 H13A 109.5
N12 C13 H13B 109.5
C14 C13 H13B 109.5
H13A C13 H13B 108.1
N1 C14 C13 113.1(5)
N1 C14 H14A 109.0
C13 C14 H14A 109.0
N1 C14 H14B 109.0
C13 C14 H14B 109.0
H14A C14 H14B 107.8
N5 C15 C16 112.2(4)
N5 C15 H15A 109.2
C16 C15 H15A 109.2
N5 C15 H15B 109.2
C16 C15 H15B 109.2
H15A C15 H15B 107.9
N12 C16 C15 113.2(4)
N12 C16 H16A 108.9
C15 C16 H16A 108.9
N12 C16 H16B 108.9
C15 C16 H16B 108.9
H16A C16 H16B 107.7
Mn1 O1 H1O 110(3)
Mn1 O2 H2O 112(4)
O2 Mn1 O1 97.60(15)
O2 Mn1 N5 173.79(16)
O1 Mn1 N5 88.61(15)
O2 Mn1 N12 89.34(16)
O1 Mn1 N12 173.04(15)
N5 Mn1 N12 84.45(15)
O2 Mn1 N8 97.20(17)
O1 Mn1 N8 93.43(19)
N5 Mn1 N8 82.35(16)
N12 Mn1 N8 85.10(19)
O2 Mn1 N1 93.64(16)
O1 Mn1 N1 98.01(18)
N5 Mn1 N1 85.47(16)
N12 Mn1 N1 82.04(18)
N8 Mn1 N1 163.06(18)
F5A P1 F1A 92.6(6)
F5A P1 F6A 176.6(7)
F1A P1 F6A 90.7(7)
F5A P1 F3A 91.6(7)
F1A P1 F3A 90.5(7)
F6A P1 F3A 89.3(7)
F5A P1 F2 105.9(9)
F1A P1 F2 109.4(9)
F6A P1 F2 73.9(9)
F3A P1 F2 24.7(9)
F5A P1 F4A 89.8(7)
F1A P1 F4A 89.5(7)
F6A P1 F4A 89.3(7)
F3A P1 F4A 178.6(8)
F2 P1 F4A 154.4(9)
F5A P1 F2A 86.9(6)
F1A P1 F2A 179.1(8)
F6A P1 F2A 89.8(6)
F3A P1 F2A 90.2(7)
F2 P1 F2A 71.4(9)
F4A P1 F2A 89.8(6)
F5A P1 F3 61.6(7)
F1A P1 F3 43.1(7)
F6A P1 F3 121.7(7)
F3A P1 F3 64.3(9)
F2 P1 F3 89.0(5)
F4A P1 F3 116.5(9)
F2A P1 F3 137.0(7)
F5A P1 F6 146.5(7)
F1A P1 F6 54.1(7)
F6A P1 F6 36.7(6)
F3A P1 F6 92.4(8)
F2 P1 F6 90.8(5)
F4A P1 F6 86.5(8)
F2A P1 F6 126.3(6)
F3 P1 F6 90.6(5)
F5A P1 F5 31.2(6)
F1A P1 F5 123.8(7)
F6A P1 F5 145.5(7)
F3A P1 F5 89.1(9)
F2 P1 F5 91.5(6)
F4A P1 F5 92.0(8)
F2A P1 F5 55.8(6)
F3 P1 F5 88.1(5)
F6 P1 F5 177.4(6)
F5A P1 F4 117.2(7)
F1A P1 F4 137.8(8)
F6A P1 F4 59.5(7)
F3A P1 F4 116.0(9)
F2 P1 F4 91.3(5)
F4A P1 F4 63.3(8)
F2A P1 F4 42.0(6)
F3 P1 F4 178.7(6)
F6 P1 F4 90.6(5)
F5 P1 F4 90.6(5)
F5A P1 F1 74.4(9)
F1A P1 F1 72.4(8)
F6A P1 F1 105.8(8)
F3A P1 F1 157.0(9)
F2 P1 F1 178.1(5)
F4A P1 F1 24.0(9)
F2A P1 F1 106.8(8)
F3 P1 F1 92.8(4)
F6 P1 F1 89.8(5)
F5 P1 F1 87.9(5)
F4 P1 F1 86.9(4)
F8A P2 F9 112.8(7)
F8A P2 F12A 91.2(6)
F9 P2 F12A 119.6(7)
F8A P2 F11 110.3(7)
F9 P2 F11 95.9(6)
F12A P2 F11 127.5(6)
F8A P2 F7 145.0(6)
F9 P2 F7 91.3(5)
F12A P2 F7 54.1(6)
F11 P2 F7 91.0(6)
F8A P2 F10A 93.0(6)
F9 P2 F10A 137.0(7)
F12A P2 F10A 92.2(6)
F11 P2 F10A 41.6(5)
F7 P2 F10A 84.8(6)
F8A P2 F7A 178.3(6)
F9 P2 F7A 65.6(6)
F12A P2 F7A 90.3(6)
F11 P2 F7A 69.4(7)
F7 P2 F7A 36.6(5)
F10A P2 F7A 87.8(5)
F8A P2 F11A 87.1(5)
F9 P2 F11A 59.0(6)
F12A P2 F11A 177.0(6)
F11 P2 F11A 55.5(5)
F7 P2 F11A 127.8(6)
F10A P2 F11A 90.4(6)
F7A P2 F11A 91.4(6)
F8A P2 F12 65.3(7)
F9 P2 F12 90.4(6)
F12A P2 F12 49.6(6)
F11 P2 F12 173.4(6)
F7 P2 F12 90.7(6)
F10A P2 F12 132.4(6)
F7A P2 F12 115.2(7)
F11A P2 F12 127.4(7)
F8A P2 F9A 91.8(6)
F9 P2 F9A 38.5(6)
F12A P2 F9A 89.8(5)
F11 P2 F9A 134.3(6)
F7 P2 F9A 92.5(6)
F10A P2 F9A 174.8(6)
F7A P2 F9A 87.4(5)
F11A P2 F9A 87.8(5)
F12 P2 F9A 52.0(5)
F8A P2 F8 33.5(5)
F9 P2 F8 90.9(5)
F12A P2 F8 124.5(7)
F11 P2 F8 88.8(6)
F7 P2 F8 177.9(6)
F10A P2 F8 93.7(5)
F7A P2 F8 145.0(7)
F11A P2 F8 53.7(6)
F12 P2 F8 89.2(6)
F9A P2 F8 89.2(6)
F8A P2 F10 63.9(6)
F9 P2 F10 175.6(7)
F12A P2 F10 58.6(6)
F11 P2 F10 88.1(5)
F7 P2 F10 90.5(5)
F10A P2 F10 47.2(5)
F7A P2 F10 117.7(6)
F11A P2 F10 122.5(6)
F12 P2 F10 85.6(5)
F9A P2 F10 137.5(5)
F8 P2 F10 87.4(5)
O3 C17 C18 122.2(8)
O3 C17 C19 120.9(7)
C18 C17 C19 116.9(8)
C17 C18 H18A 109.5
C17 C18 H18B 109.5
H18A C18 H18B 109.5
C17 C18 H18C 109.5
H18A C18 H18C 109.5
H18B C18 H18C 109.5
C17 C19 H19A 109.5
C17 C19 H19B 109.5
H19A C19 H19B 109.5
C17 C19 H19C 109.5
H19A C19 H19C 109.5
H19B C19 H19C 109.5

loop_
_geom_bond_atom_site_label_1
_geom_bond_atom_site_label_2
_geom_bond_distance
N1 C2 1.505(7)
N1 C14 1.508(7)
N1 C3 1.514(6)
N1 Mn1 2.047(4)
C2 H2A 0.9600
C2 H2B 0.9600
C2 H2C 0.9600
C3 C4 1.489(8)
C3 H3A 0.9700
C3 H3B 0.9700
C4 N5 1.499(6)
C4 H4A 0.9700
C4 H4B 0.9700
N5 C6 1.492(6)
N5 C15 1.496(6)
N5 Mn1 2.028(3)
C6 C7 1.522(8)
C6 H6A 0.9700
C6 H6B 0.9700
C7 N8 1.527(7)
C7 H7A 0.9700
C7 H7B 0.9700
N8 C9 1.497(7)
N8 C10 1.516(8)
N8 Mn1 2.047(4)
C9 H9A 0.9600
C9 H9B 0.9600
C9 H9C 0.9600
C10 C11 1.498(9)
C10 H10A 0.9700
C10 H10B 0.9700
C11 N12 1.487(7)
C11 H11A 0.9700
C11 H11B 0.9700
N12 C13 1.488(7)
N12 C16 1.491(6)
N12 Mn1 2.042(4)
C13 C14 1.515(9)
C13 H13A 0.9700
C13 H13B 0.9700
C14 H14A 0.9700
C14 H14B 0.9700
C15 C16 1.503(7)
C15 H15A 0.9700
C15 H15B 0.9700
C16 H16A 0.9700
C16 H16B 0.9700
O1 Mn1 1.801(3)
O1 H1O 0.82(2)
O2 Mn1 1.799(3)
O2 H2O 0.80(2)
P1 F5A 1.510(11)
P1 F1A 1.518(10)
P1 F6A 1.522(11)
P1 F3A 1.528(12)
P1 F2 1.542(8)
P1 F4A 1.548(12)
P1 F2A 1.552(10)
P1 F3 1.553(6)
P1 F6 1.553(8)
P1 F5 1.554(8)
P1 F4 1.557(6)
P1 F1 1.560(8)
P2 F8A 1.503(8)
P2 F9 1.504(8)
P2 F12A 1.514(8)
P2 F11 1.527(8)
P2 F7 1.531(8)
P2 F10A 1.533(8)
P2 F7A 1.545(8)
P2 F11A 1.547(8)
P2 F12 1.560(8)
P2 F9A 1.566(8)
P2 F8 1.570(8)
P2 F10 1.587(7)
C17 O3 1.166(7)
C17 C18 1.442(10)
C17 C19 1.466(9)
C18 H18A 0.9600
C18 H18B 0.9600
C18 H18C 0.9600
C19 H19A 0.9600
C19 H19B 0.9600
C19 H19C 0.9600
